data_7039330
loop_
_publ_author_name
'McCarney, Eoin P.'
'Hawes, Chris S.'
'Blasco, Salvador'
'Gunnlaugsson, Thorfinnur'

_publ_section_title
;
 Synthesis and structural studies of 1,4-di(2-pyridyl)-1,2,3-triazole and
 its transition metal complexes; a versatile and subtly unsymmetric
 ligand.
;
_journal_issue 25
_journal_name_full 'Dalton transactions (Cambridge, England : 2003)'
_journal_page_first 10209
_journal_page_last 10221
_journal_paper_doi 10.1039/c6dt01416j
_journal_volume 45
_journal_year 2016
_chemical_formula_moiety 'C12 H9 Cl2 N5 Pt, C2 H3 N'
_chemical_formula_sum 'C14 H12 Cl2 N6 Pt'
_chemical_formula_weight 530.29
_space_group_crystal_system monoclinic
_space_group_IT_number 14
_space_group_name_Hall '-P 2ybc'
_space_group_name_H-M_alt 'P 1 21/c 1'
_symmetry_space_group_name_Hall '-P 2ybc'
_symmetry_space_group_name_H-M 'P 1 21/c 1'
_atom_sites_solution_hydrogens geom
_audit_creation_date 2016-03-31
_audit_creation_method
;
Olex2 1.2
(compiled 2015.09.30 svn.r3233 for OlexSys, GUI svn.r5103)
;
_audit_update_record
;
2016-04-06 deposited with the CCDC.
2016-05-20 downloaded from the CCDC.
;
_cell_angle_alpha 90
_cell_angle_beta 105.421(2)
_cell_angle_gamma 90
_cell_formula_units_Z 4
_cell_length_a 8.5058(4)
_cell_length_b 24.9233(12)
_cell_length_c 7.7725(4)
_cell_measurement_reflns_used 9947
_cell_measurement_temperature 100(2)
_cell_measurement_theta_max 30.42
_cell_measurement_theta_min 2.62
_cell_volume 1588.39(14)
_computing_cell_refinement 'SAINT v8.34A (Bruker, 2013)'
_computing_data_reduction 'SAINT v8.34A (Bruker, 2013)'
_computing_molecular_graphics 'Olex2 (Dolomanov et al., 2009)'
_computing_publication_material 'Olex2 (Dolomanov et al., 2009)'
_computing_structure_refinement 'XL (Sheldrick, 2008)'
_computing_structure_solution 'ShelXS (Sheldrick, 2008)'
_diffrn_ambient_temperature 99.99
_diffrn_detector_area_resol_mean 8
_diffrn_measured_fraction_theta_full 0.999
_diffrn_measured_fraction_theta_max 0.999
_diffrn_measurement_device_type 'Bruker APEX-II CCD'
_diffrn_measurement_method '\f and \w scans'
_diffrn_radiation_type MoK\a
_diffrn_radiation_wavelength 0.71073
_diffrn_reflns_av_R_equivalents 0.0561
_diffrn_reflns_av_unetI/netI 0.0323
_diffrn_reflns_Laue_measured_fraction_full 0.999
_diffrn_reflns_Laue_measured_fraction_max 0.999
_diffrn_reflns_limit_h_max 8
_diffrn_reflns_limit_h_min -10
_diffrn_reflns_limit_k_max 30
_diffrn_reflns_limit_k_min -30
_diffrn_reflns_limit_l_max 9
_diffrn_reflns_limit_l_min -9
_diffrn_reflns_number 26772
_diffrn_reflns_point_group_measured_fraction_full 0.999
_diffrn_reflns_point_group_measured_fraction_max 0.999
_diffrn_reflns_theta_full 26.000
_diffrn_reflns_theta_max 26.000
_diffrn_reflns_theta_min 1.634
_diffrn_standards_number 0
_exptl_absorpt_coefficient_mu 9.177
_exptl_absorpt_correction_T_max 0.7461
_exptl_absorpt_correction_T_min 0.5078
_exptl_absorpt_correction_type multi-scan
_exptl_absorpt_process_details
;
SADABS-2014/5 (Bruker,2014/5) was used for absorption correction.
wR2(int) was 0.0923 before and 0.0623 after correction.
The Ratio of minimum to maximum transmission is 0.6806.
The \l/2 correction factor is 0.00150.
;
_exptl_crystal_colour colourless
_exptl_crystal_colour_primary colourless
_exptl_crystal_density_diffrn 2.217
_exptl_crystal_description rod
_exptl_crystal_F_000 1000
_exptl_crystal_size_max 0.15
_exptl_crystal_size_mid 0.07
_exptl_crystal_size_min 0.02
_refine_diff_density_max 1.951
_refine_diff_density_min -3.974
_refine_diff_density_rms 0.200
_refine_ls_extinction_method none
_refine_ls_goodness_of_fit_ref 1.256
_refine_ls_hydrogen_treatment constr
_refine_ls_matrix_type full
_refine_ls_number_parameters 209
_refine_ls_number_reflns 3127
_refine_ls_number_restraints 24
_refine_ls_restrained_S_all 1.252
_refine_ls_R_factor_all 0.0485
_refine_ls_R_factor_gt 0.0395
_refine_ls_shift/su_max 0.001
_refine_ls_shift/su_mean 0.000
_refine_ls_structure_factor_coef Fsqd
_refine_ls_weighting_details 'w=1/[\s^2^(Fo^2^)+21.2262P] where P=(Fo^2^+2Fc^2^)/3'
_refine_ls_weighting_scheme calc
_refine_ls_wR_factor_gt 0.0768
_refine_ls_wR_factor_ref 0.0789
_reflns_Friedel_coverage 0.000
_reflns_number_gt 2722
_reflns_number_total 3127
_reflns_threshold_expression 'I > 2\s(I)'
_cod_data_source_file c6dt01416j2.cif
_cod_data_source_block 3
_cod_depositor_comments 'Adding full bibliography for 7039327--7039332.cif.'
_cod_database_code 7039330
_shelx_space_group_comment
;
The symmetry employed for this shelxl refinement is uniquely defined
by the following loop, which should always be used as a source of
symmetry information in preference to the above space-group names.
They are only intended as comments.
;
_shelx_estimated_absorpt_t_max 0.838
_shelx_estimated_absorpt_t_min 0.340
_olex2_refinement_description
;
1. Shared sites
{C6, N6A}
{N4, C4A}
{H7A, H7B}
2. Others
 Fixed Sof: N6A(0.3333) N4(0.6666) C6(0.6666) H7B(0.6666) H7A(0.3333)
 C4A(0.3333)
 Fixed Uiso: H1(0.019) H2(0.026) H3(0.023) H4(0.025) H7B(0.02) H7A(0.02)
 H9(0.023) H10(0.027) H11(0.028) H12(0.028) H14A(0.042) H14B(0.042) H14C(0.042)
 Fixed X: H1(0.122) H2(-0.1086) H3(-0.1624) H4(0.0414) H7B(0.2985) H7A(0.2985)
 H9(0.7818) H10(0.9488) H11(0.8564) H12(0.6044) H14A(-0.2351) H14B(-0.3309)
 H14C(-0.2652)
 Fixed Y: H1(0.8605) H2(0.8267) H3(0.734) H4(0.6758) H7B(0.6217) H7A(0.6217)
 H9(0.6547) H10(0.5793) H11(0.4936) H12(0.4851) H14A(0.498) H14B(0.5489)
 H14C(0.5035)
 Fixed Z: H1(0.2654) H2(0.0595) H3(0.0472) H4(0.2204) H7B(0.4511) H7A(0.4511)
 H9(0.8751) H10(0.9902) H11(0.8813) H12(0.6688) H14A(0.2016) H14B(0.2481)
 H14C(0.3955)
;
_shelx_shelxl_version_number 2014/7
_olex2_submission_special_instructions 'No special instructions were received'

loop_
_space_group_symop_operation_xyz
'x, y, z'
'-x, y+1/2, -z+1/2'
'-x, -y, -z'
'x, -y-1/2, z-1/2'

loop_
_atom_site_label
_atom_site_type_symbol
_atom_site_fract_x
_atom_site_fract_y
_atom_site_fract_z
_atom_site_U_iso_or_equiv
_atom_site_adp_type
_atom_site_occupancy
_atom_site_site_symmetry_order
_atom_site_calc_flag
_atom_site_refinement_flags_posn
_atom_site_refinement_flags_adp
_atom_site_refinement_flags_occupancy
_atom_site_disorder_assembly
_atom_site_disorder_group
C1 C 0.1051(10) 0.8229(3) 0.2558(9) 0.0159(16) Uani 1 1 d . . . . .
H1 H 0.1220 0.8605 0.2654 0.019 Uiso 1 1 calc R . . . .
Cl1 Cl 0.6568(2) 0.83394(8) 0.7559(2) 0.0184(4) Uani 1 1 d . . . . .
N1 N 0.2155(8) 0.7899(3) 0.3589(8) 0.0145(13) Uani 1 1 d . . . . .
Pt1 Pt 0.41997(4) 0.81436(2) 0.54496(4) 0.01388(10) Uani 1 1 d . . . . .
C2 C -0.0341(11) 0.8028(3) 0.1347(10) 0.0216(19) Uani 1 1 d . . . . .
H2 H -0.1086 0.8267 0.0595 0.026 Uiso 1 1 calc R . . . .
Cl2 Cl 0.3582(3) 0.90383(8) 0.5136(3) 0.0238(4) Uani 1 1 d . . . . .
N6A N 0.3233(9) 0.7054(3) 0.4594(9) 0.0140(15) Uani 0.3333 1 d . U P A 1
C3 C -0.0645(10) 0.7480(3) 0.1234(10) 0.0192(17) Uani 1 1 d . . . . .
H3 H -0.1624 0.7340 0.0472 0.023 Uiso 1 1 calc R . . . .
N2 N 0.4505(8) 0.7351(2) 0.5642(8) 0.0121(13) Uani 1 1 d . . . . .
C4 C 0.0549(11) 0.7136(4) 0.2289(10) 0.0212(18) Uani 1 1 d . . . . .
H4 H 0.0414 0.6758 0.2204 0.025 Uiso 1 1 calc R . . . .
N3 N 0.5637(8) 0.7045(3) 0.6630(8) 0.0151(14) Uani 1 1 d . . . . .
C5 C 0.1918(10) 0.7358(3) 0.3448(10) 0.0170(17) Uani 1 1 d . . . . .
N4 N 0.5091(9) 0.6540(3) 0.6195(8) 0.0140(15) Uani 0.6666 1 d . U P A 2
C6 C 0.3233(9) 0.7054(3) 0.4594(9) 0.0140(15) Uani 0.6666 1 d . U P A 2
N5 N 0.5531(9) 0.5622(3) 0.6396(9) 0.0200(15) Uani 1 1 d . . . . .
C7 C 0.3613(10) 0.6525(3) 0.4983(10) 0.0164(17) Uani 1 1 d . . . . .
H7B H 0.2985 0.6217 0.4511 0.020 Uiso 0.6666 1 calc R . P A 2
H7A H 0.2985 0.6217 0.4511 0.020 Uiso 0.3333 1 calc R . P A 1
C4A C 0.5091(9) 0.6540(3) 0.6195(8) 0.0140(15) Uani 0.3333 1 d . U P A 1
C8 C 0.6096(11) 0.6098(3) 0.7044(10) 0.0178(17) Uani 1 1 d . . . . .
C9 C 0.7509(11) 0.6194(3) 0.8336(10) 0.0194(17) Uani 1 1 d . . . . .
H9 H 0.7818 0.6547 0.8751 0.023 Uiso 1 1 calc R . . . .
C10 C 0.8480(11) 0.5750(3) 0.9022(11) 0.0225(18) Uani 1 1 d . . . . .
H10 H 0.9488 0.5793 0.9902 0.027 Uiso 1 1 calc R . . . .
C11 C 0.7932(11) 0.5246(3) 0.8382(11) 0.0230(19) Uani 1 1 d . . . . .
H11 H 0.8564 0.4936 0.8813 0.028 Uiso 1 1 calc R . . . .
C12 C 0.6431(11) 0.5199(3) 0.7087(11) 0.0232(19) Uani 1 1 d . . . . .
H12 H 0.6044 0.4851 0.6688 0.028 Uiso 1 1 calc R . . . .
N6 N 0.0301(10) 0.5749(3) 0.4033(11) 0.0347(19) Uani 1 1 d . . . . .
C13 C -0.0889(12) 0.5521(3) 0.3576(12) 0.0249(19) Uani 1 1 d . . . . .
C14 C -0.2426(12) 0.5233(4) 0.2956(12) 0.028(2) Uani 1 1 d . . . . .
H14A H -0.2351 0.4980 0.2016 0.042 Uiso 1 1 calc GR . . . .
H14B H -0.3309 0.5489 0.2481 0.042 Uiso 1 1 calc GR . . . .
H14C H -0.2652 0.5035 0.3955 0.042 Uiso 1 1 calc GR . . . .

loop_
_atom_site_aniso_label
_atom_site_aniso_U_11
_atom_site_aniso_U_22
_atom_site_aniso_U_33
_atom_site_aniso_U_23
_atom_site_aniso_U_13
_atom_site_aniso_U_12
C1 0.020(4) 0.017(4) 0.009(3) -0.001(3) 0.001(3) 0.002(3)
Cl1 0.0171(10) 0.0186(9) 0.0162(9) -0.0009(7) -0.0011(8) -0.0003(8)
N1 0.014(3) 0.020(3) 0.009(3) 0.000(3) 0.004(3) 0.001(3)
Pt1 0.01620(16) 0.01295(14) 0.01116(14) 0.00009(12) 0.00133(10) 0.00050(14)
C2 0.022(5) 0.027(5) 0.013(4) -0.003(3) -0.002(3) 0.003(4)
Cl2 0.0264(11) 0.0144(9) 0.0249(10) -0.0009(8) -0.0035(9) 0.0038(8)
N6A 0.010(3) 0.021(3) 0.009(3) -0.001(3) -0.002(3) -0.003(3)
C3 0.019(4) 0.024(4) 0.013(4) -0.004(3) 0.002(3) -0.005(3)
N2 0.014(4) 0.013(3) 0.007(3) 0.001(2) -0.002(3) 0.001(3)
C4 0.027(5) 0.030(5) 0.008(3) -0.001(3) 0.006(3) -0.010(4)
N3 0.011(3) 0.016(3) 0.017(3) 0.004(3) 0.003(3) 0.001(3)
C5 0.022(4) 0.020(4) 0.014(4) 0.000(3) 0.012(3) 0.001(3)
N4 0.021(4) 0.011(3) 0.008(3) -0.003(2) 0.001(3) 0.001(3)
C6 0.010(3) 0.021(3) 0.009(3) -0.001(3) -0.002(3) -0.003(3)
N5 0.025(4) 0.014(3) 0.021(3) 0.001(3) 0.007(3) -0.003(3)
C7 0.014(4) 0.016(4) 0.019(4) -0.002(3) 0.005(3) -0.001(3)
C4A 0.021(4) 0.011(3) 0.008(3) -0.003(2) 0.001(3) 0.001(3)
C8 0.027(5) 0.014(4) 0.015(4) 0.004(3) 0.011(3) 0.002(3)
C9 0.024(5) 0.014(4) 0.017(4) 0.001(3) -0.001(3) 0.000(3)
C10 0.020(5) 0.021(4) 0.024(4) 0.001(3) 0.002(4) 0.005(4)
C11 0.030(5) 0.020(4) 0.019(4) 0.004(3) 0.008(4) 0.005(4)
C12 0.033(5) 0.015(4) 0.020(4) -0.005(3) 0.003(4) -0.001(4)
N6 0.025(5) 0.028(4) 0.045(5) 0.001(4) 0.000(4) -0.001(4)
C13 0.029(5) 0.019(4) 0.027(4) 0.002(4) 0.006(4) 0.002(4)
C14 0.029(5) 0.026(5) 0.029(5) 0.000(4) 0.007(4) -0.003(4)

loop_
_atom_type_symbol
_atom_type_description
_atom_type_scat_dispersion_real
_atom_type_scat_dispersion_imag
_atom_type_scat_source
C C 0.0033 0.0016 'International Tables Vol C Tables 4.2.6.8 and 6.1.1.4'
H H 0.0000 0.0000 'International Tables Vol C Tables 4.2.6.8 and 6.1.1.4'
Cl Cl 0.1484 0.1585 'International Tables Vol C Tables 4.2.6.8 and 6.1.1.4'
N N 0.0061 0.0033 'International Tables Vol C Tables 4.2.6.8 and 6.1.1.4'
Pt Pt -1.7033 8.3905 'International Tables Vol C Tables 4.2.6.8 and 6.1.1.4'

loop_
_geom_angle_atom_site_label_1
_geom_angle_atom_site_label_2
_geom_angle_atom_site_label_3
_geom_angle
N1 C1 H1 119.4
N1 C1 C2 121.1(7)
C2 C1 H1 119.4
C1 N1 Pt1 124.8(5)
C1 N1 C5 119.5(7)
C5 N1 Pt1 115.6(5)
Cl1 Pt1 Cl2 90.11(7)
N1 Pt1 Cl1 174.87(19)
N1 Pt1 Cl2 95.01(19)
N2 Pt1 Cl1 94.89(18)
N2 Pt1 N1 80.0(2)
N2 Pt1 Cl2 174.43(19)
C1 C2 H2 119.8
C3 C2 C1 120.4(8)
C3 C2 H2 119.8
N2 N6A C5 116.0(6)
C7 N6A N2 106.5(6)
C7 N6A C5 137.5(7)
C2 C3 H3 121.1
C2 C3 C4 117.8(8)
C4 C3 H3 121.1
N6A N2 Pt1 114.9(5)
N3 N2 Pt1 133.2(5)
N3 N2 N6A 111.8(6)
N3 N2 C6 111.8(6)
C6 N2 Pt1 114.9(5)
C3 C4 H4 120.4
C5 C4 C3 119.2(8)
C5 C4 H4 120.4
N2 N3 N4 104.3(6)
N2 N3 C4A 104.3(6)
N1 C5 N6A 113.2(7)
N1 C5 C4 121.8(8)
N1 C5 C6 113.2(7)
C4 C5 N6A 124.9(7)
C4 C5 C6 124.9(7)
N3 N4 C7 113.2(7)
N3 N4 C8 118.3(6)
C7 N4 C8 128.5(7)
N2 C6 C5 116.0(6)
C7 C6 N2 106.5(6)
C7 C6 C5 137.5(7)
C8 N5 C12 116.3(7)
N6A C7 H7A 127.9
N4 C7 C6 104.2(7)
N4 C7 H7B 127.9
C6 C7 H7B 127.9
C4A C7 N6A 104.2(7)
C4A C7 H7A 127.9
N3 C4A C7 113.2(7)
N3 C4A C8 118.3(6)
C7 C4A C8 128.5(7)
N5 C8 N4 113.5(7)
N5 C8 C4A 113.5(7)
N5 C8 C9 126.4(8)
C9 C8 N4 120.1(7)
C9 C8 C4A 120.1(7)
C8 C9 H9 121.4
C8 C9 C10 117.2(8)
C10 C9 H9 121.4
C9 C10 H10 120.9
C11 C10 C9 118.2(8)
C11 C10 H10 120.9
C10 C11 H11 120.4
C10 C11 C12 119.1(8)
C12 C11 H11 120.4
N5 C12 C11 122.7(8)
N5 C12 H12 118.7
C11 C12 H12 118.7
N6 C13 C14 178.9(10)
C13 C14 H14A 109.5
C13 C14 H14B 109.5
C13 C14 H14C 109.5
H14A C14 H14B 109.5
H14A C14 H14C 109.5
H14B C14 H14C 109.5

loop_
_geom_bond_atom_site_label_1
_geom_bond_atom_site_label_2
_geom_bond_distance
C1 H1 0.9500
C1 N1 1.341(10)
C1 C2 1.395(11)
Cl1 Pt1 2.2864(19)
N1 Pt1 2.037(6)
N1 C5 1.365(10)
Pt1 Cl2 2.289(2)
Pt1 N2 1.992(6)
C2 H2 0.9500
C2 C3 1.389(11)
N6A N2 1.383(9)
N6A C5 1.445(11)
N6A C7 1.373(11)
C3 H3 0.9500
C3 C4 1.411(12)
N2 N3 1.306(9)
N2 C6 1.383(9)
C4 H4 0.9500
C4 C5 1.383(11)
N3 N4 1.352(9)
N3 C4A 1.352(9)
C5 C6 1.445(11)
N4 C7 1.356(11)
N4 C8 1.443(10)
C6 C7 1.373(11)
N5 C8 1.326(10)
N5 C12 1.330(11)
C7 H7B 0.9500
C7 H7A 0.9500
C7 C4A 1.356(11)
C4A C8 1.443(10)
C8 C9 1.367(12)
C9 H9 0.9500
C9 C10 1.397(11)
C10 H10 0.9500
C10 C11 1.387(12)
C11 H11 0.9500
C11 C12 1.405(12)
C12 H12 0.9500
N6 C13 1.132(12)
C13 C14 1.458(13)
C14 H14A 0.9800
C14 H14B 0.9800
C14 H14C 0.9800

loop_
_geom_torsion_atom_site_label_1
_geom_torsion_atom_site_label_2
_geom_torsion_atom_site_label_3
_geom_torsion_atom_site_label_4
_geom_torsion
C1 N1 C5 N6A 178.0(7)
C1 N1 C5 C4 -1.3(11)
C1 N1 C5 C6 178.0(7)
C1 C2 C3 C4 -4.2(12)
N1 C1 C2 C3 2.5(12)
N1 C5 C6 N2 0.1(10)
N1 C5 C6 C7 179.6(9)
Pt1 N1 C5 N6A -3.3(8)
Pt1 N1 C5 C4 177.5(6)
Pt1 N1 C5 C6 -3.3(8)
Pt1 N2 N3 N4 176.8(6)
Pt1 N2 N3 C4A 176.8(6)
Pt1 N2 C6 C5 3.3(8)
Pt1 N2 C6 C7 -176.4(5)
C2 C1 N1 Pt1 -178.3(6)
C2 C1 N1 C5 0.3(11)
C2 C3 C4 C5 3.3(11)
N6A N2 N3 C4A 0.7(8)
N6A C7 C4A N3 1.9(9)
N6A C7 C4A C8 -178.6(7)
C3 C4 C5 N1 -0.6(11)
C3 C4 C5 N6A -179.7(7)
C3 C4 C5 C6 -179.7(7)
N2 N6A C5 N1 0.1(10)
N2 N6A C5 C4 179.3(7)
N2 N6A C7 C4A -1.4(8)
N2 N3 N4 C7 -1.7(8)
N2 N3 N4 C8 178.8(6)
N2 N3 C4A C7 -1.7(8)
N2 N3 C4A C8 178.8(6)
N2 C6 C7 N4 -1.4(8)
C4 C5 C6 N2 179.3(7)
C4 C5 C6 C7 -1.2(15)
N3 N2 C6 C5 -179.9(6)
N3 N2 C6 C7 0.4(9)
N3 N4 C7 C6 1.9(9)
N3 N4 C8 N5 -173.6(7)
N3 N4 C8 C9 4.1(11)
N3 C4A C8 N5 -173.6(7)
N3 C4A C8 C9 4.1(11)
C5 N6A N2 Pt1 3.3(8)
C5 N6A N2 N3 -179.9(6)
C5 N6A C7 C4A 179.1(9)
C5 C6 C7 N4 179.1(9)
N4 C8 C9 C10 -175.9(7)
C6 N2 N3 N4 0.7(8)
N5 C8 C9 C10 1.6(13)
C7 N6A N2 Pt1 -176.4(5)
C7 N6A N2 N3 0.4(9)
C7 N6A C5 N1 179.6(9)
C7 N6A C5 C4 -1.2(15)
C7 N4 C8 N5 6.9(11)
C7 N4 C8 C9 -175.3(8)
C7 C4A C8 N5 6.9(11)
C7 C4A C8 C9 -175.3(8)
C4A C8 C9 C10 -175.9(7)
C8 N4 C7 C6 -178.6(7)
C8 N5 C12 C11 -2.4(12)
C8 C9 C10 C11 -1.5(12)
C9 C10 C11 C12 -0.3(13)
C10 C11 C12 N5 2.4(13)
C12 N5 C8 N4 178.0(7)
C12 N5 C8 C4A 178.0(7)
C12 N5 C8 C9 0.4(13)
